data_7234648
loop_
_publ_author_name
'Guo, Fang'
'Li, Hai Tao'
'Famulari, Antonino'
'Xin, Lianxin'
'Zhou, Hongjian'
'Zhang, Peng'

_publ_section_title
;
 Stoichiometry mechanosynthesis and interconversion of metal salts
 containing [CuCl3(H2O)]- and [Cu2Cl8]4-
;
_journal_name_full CrystEngComm
_journal_paper_doi 10.1039/C9CE00911F
_journal_year 2019
_chemical_absolute_configuration ad
_chemical_formula_moiety '4(Cl), C18 H28 N4, H2 O'
_chemical_formula_sum 'C18 H30 Cl4 N4 O'
_chemical_formula_weight 460.26
_space_group_crystal_system orthorhombic
_space_group_IT_number 18
_space_group_name_Hall 'P 2 2ab'
_space_group_name_H-M_alt 'P 21 21 2'
_symmetry_space_group_name_Hall 'P 2 2ab'
_symmetry_space_group_name_H-M 'P 21 21 2'
_atom_sites_solution_hydrogens mixed
_atom_sites_solution_primary dual
_audit_creation_date 2017-12-11
_audit_creation_method
;
Olex2 1.2-beta
(compiled 2017.08.10 svn.r3458 for OlexSys, GUI svn.r5381)
;
_audit_update_record
;
2019-05-27 deposited with the CCDC.    2019-10-14 downloaded from the CCDC.
;
_cell_angle_alpha 90
_cell_angle_beta 90
_cell_angle_gamma 90
_cell_formula_units_Z 2
_cell_length_a 15.872(3)
_cell_length_b 7.3428(12)
_cell_length_c 9.2728(15)
_cell_measurement_reflns_used 9981
_cell_measurement_temperature 298
_cell_measurement_theta_max 28.308
_cell_measurement_theta_min 3.379
_cell_volume 1080.7(3)
_computing_cell_refinement 'SAINT v8.37A (Bruker, 2015)'
_computing_data_reduction 'SAINT v8.37A (Bruker, 2015)'
_computing_molecular_graphics 'Olex2 (Dolomanov et al., 2009)'
_computing_publication_material 'Olex2 (Dolomanov et al., 2009)'
_computing_structure_refinement 'ShelXL (Sheldrick, 2015)'
_computing_structure_solution 'ShelXT (Sheldrick, 2015)'
_diffrn_ambient_temperature 298
_diffrn_measured_fraction_theta_full 0.959
_diffrn_measured_fraction_theta_max 0.969
_diffrn_measurement_device_type 'CCD area detector'
_diffrn_radiation_type MoK\a
_diffrn_radiation_wavelength 0.71073
_diffrn_reflns_av_R_equivalents 0.0167
_diffrn_reflns_av_unetI/netI 0.0113
_diffrn_reflns_Laue_measured_fraction_full 0.959
_diffrn_reflns_Laue_measured_fraction_max 0.969
_diffrn_reflns_limit_h_max 21
_diffrn_reflns_limit_h_min -21
_diffrn_reflns_limit_k_max 9
_diffrn_reflns_limit_k_min -9
_diffrn_reflns_limit_l_max 12
_diffrn_reflns_limit_l_min -12
_diffrn_reflns_number 18659
_diffrn_reflns_point_group_measured_fraction_full 0.967
_diffrn_reflns_point_group_measured_fraction_max 0.975
_diffrn_reflns_theta_full 25.243
_diffrn_reflns_theta_max 28.308
_diffrn_reflns_theta_min 3.379
_exptl_absorpt_coefficient_mu 0.564
_exptl_absorpt_correction_T_max 0.7457
_exptl_absorpt_correction_T_min 0.6216
_exptl_absorpt_correction_type multi-scan
_exptl_absorpt_process_details
;
SADABS-2014/5 (Bruker,2014/5) was used for absorption correction.
wR2(int) was 0.1021 before and 0.0389 after correction.
The Ratio of minimum to maximum transmission is 0.8336.
The \l/2 correction factor is 0.00150.
;
_exptl_crystal_colour colourless
_exptl_crystal_colour_primary colourless
_exptl_crystal_density_diffrn 1.414
_exptl_crystal_description plate
_exptl_crystal_F_000 484
_exptl_crystal_size_max 0.15
_exptl_crystal_size_mid 0.09
_exptl_crystal_size_min 0.07
_refine_diff_density_max 0.278
_refine_diff_density_min -0.229
_refine_diff_density_rms 0.039
_refine_ls_abs_structure_details
;
 Flack x determined using 1089 quotients [(I+)-(I-)]/[(I+)+(I-)]
 (Parsons, Flack and Wagner, Acta Cryst. B69 (2013) 249-259).
;
_refine_ls_abs_structure_Flack 0.021(9)
_refine_ls_extinction_method none
_refine_ls_goodness_of_fit_ref 1.093
_refine_ls_hydrogen_treatment mixed
_refine_ls_matrix_type full
_refine_ls_number_parameters 127
_refine_ls_number_reflns 2634
_refine_ls_number_restraints 0
_refine_ls_restrained_S_all 1.093
_refine_ls_R_factor_all 0.0261
_refine_ls_R_factor_gt 0.0257
_refine_ls_shift/su_max 0.001
_refine_ls_shift/su_mean 0.000
_refine_ls_structure_factor_coef Fsqd
_refine_ls_weighting_details 'w=1/[\s^2^(Fo^2^)+(0.0338P)^2^+0.2978P] where P=(Fo^2^+2Fc^2^)/3'
_refine_ls_weighting_scheme calc
_refine_ls_wR_factor_gt 0.0686
_refine_ls_wR_factor_ref 0.0688
_reflns_Friedel_coverage 0.726
_reflns_Friedel_fraction_full 0.979
_reflns_Friedel_fraction_max 0.984
_reflns_number_gt 2604
_reflns_number_total 2634
_reflns_threshold_expression 'I > 2\s(I)'
_cod_data_source_file c9ce00911f2.cif
_cod_data_source_block 20171211_1a_0m
_cod_database_code 7234648
_shelx_shelxl_version_number 2014/7
_shelx_space_group_comment
;
The symmetry employed for this shelxl refinement is uniquely defined
by the following loop, which should always be used as a source of
symmetry information in preference to the above space-group names.
They are only intended as comments.
;
_shelx_estimated_absorpt_t_max 0.962
_shelx_estimated_absorpt_t_min 0.920
_olex2_refinement_description
;
1. Fixed Uiso
 At 1.2 times of:
  All C(H) groups, All C(H,H) groups, All N(H) groups, All N(H,H) groups
2.a Ternary CH refined with riding coordinates:
 C7(H7)
2.b Secondary CH2 refined with riding coordinates:
 N1(H1A,H1B), C6(H6A,H6B), C8(H8A,H8B), C9(H9A,H9B)
2.c Aromatic/amide H refined with riding coordinates:
 N2(H2), C2(H2A), C1(H1), C4(H4), C5(H5)
;
_olex2_submission_special_instructions 'No special instructions were received'

loop_
_space_group_symop_operation_xyz
'x, y, z'
'-x, -y, z'
'-x+1/2, y+1/2, -z'
'x+1/2, -y+1/2, -z'

loop_
_atom_site_label
_atom_site_type_symbol
_atom_site_fract_x
_atom_site_fract_y
_atom_site_fract_z
_atom_site_U_iso_or_equiv
_atom_site_adp_type
_atom_site_occupancy
_atom_site_site_symmetry_order
_atom_site_calc_flag
_atom_site_refinement_flags_posn
_atom_site_refinement_flags_adp
_atom_site_refinement_flags_occupancy
Cl0A Cl 0.50852(3) 0.75065(6) 0.11354(6) 0.03553(14) Uani 1 1 d . . .
Cl2 Cl 0.66945(3) 0.09426(8) 0.38019(5) 0.03824(14) Uani 1 1 d . . .
N1 N 0.59457(8) 0.4955(2) 0.33368(14) 0.0203(3) Uani 1 1 d . . .
H1A H 0.6005 0.3750 0.3324 0.024 Uiso 1 1 calc R . .
H1B H 0.5672 0.5279 0.2539 0.024 Uiso 1 1 calc R . .
N2 N 0.83490(12) 0.5255(3) -0.03165(19) 0.0384(4) Uani 1 1 d . . .
H2 H 0.8677 0.5220 -0.1054 0.046 Uiso 1 1 calc R . .
O1 O 1.0000 0.5000 0.4479(4) 0.0673(8) Uani 1 2 d S T P
C7 C 0.54247(10) 0.5491(2) 0.46387(17) 0.0216(3) Uani 1 1 d . . .
H7 H 0.5324 0.6807 0.4607 0.026 Uiso 1 1 calc R . .
C6 C 0.67893(11) 0.5814(3) 0.33364(18) 0.0299(4) Uani 1 1 d . . .
H6A H 0.7099 0.5376 0.4169 0.036 Uiso 1 1 calc R . .
H6B H 0.6720 0.7119 0.3447 0.036 Uiso 1 1 calc R . .
C3 C 0.73064(10) 0.5466(2) 0.20133(19) 0.0222(3) Uani 1 1 d . . .
C2 C 0.69822(12) 0.5285(4) 0.0636(2) 0.0347(5) Uani 1 1 d . . .
H2A H 0.6403 0.5220 0.0492 0.042 Uiso 1 1 calc R . .
C1 C 0.75288(14) 0.5203(4) -0.0523(2) 0.0381(5) Uani 1 1 d . . .
H1 H 0.7316 0.5109 -0.1455 0.046 Uiso 1 1 calc R . .
C4 C 0.81743(12) 0.5448(3) 0.2183(2) 0.0375(5) Uani 1 1 d . . .
H4 H 0.8410 0.5495 0.3101 0.045 Uiso 1 1 calc R . .
C8 C 0.59118(12) 0.5040(4) 0.6019(2) 0.0424(5) Uani 1 1 d . . .
H8A H 0.6051 0.3753 0.6023 0.051 Uiso 1 1 calc R . .
H8B H 0.6435 0.5722 0.6029 0.051 Uiso 1 1 calc R . .
C5 C 0.86854(13) 0.5361(4) 0.0986(3) 0.0490(6) Uani 1 1 d . . .
H5 H 0.9268 0.5377 0.1094 0.059 Uiso 1 1 calc R . .
C9 C 0.54110(14) 0.5490(5) 0.7363(2) 0.0553(9) Uani 1 1 d . . .
H9A H 0.5732 0.5144 0.8210 0.066 Uiso 1 1 calc R . .
H9B H 0.5312 0.6792 0.7405 0.066 Uiso 1 1 calc R . .
H1C H 0.959(2) 0.514(6) 0.506(4) 0.080(13) Uiso 1 1 d . . .

loop_
_atom_site_aniso_label
_atom_site_aniso_U_11
_atom_site_aniso_U_22
_atom_site_aniso_U_33
_atom_site_aniso_U_23
_atom_site_aniso_U_13
_atom_site_aniso_U_12
Cl0A 0.0268(2) 0.0349(2) 0.0449(3) 0.0179(2) 0.0056(2) 0.00476(18)
Cl2 0.0373(2) 0.0508(3) 0.0266(2) -0.0020(2) -0.00555(19) 0.0110(2)
N1 0.0149(6) 0.0313(7) 0.0148(5) -0.0027(6) 0.0010(5) -0.0013(5)
N2 0.0319(9) 0.0482(11) 0.0350(8) -0.0026(8) 0.0174(7) 0.0001(8)
O1 0.0549(18) 0.0642(18) 0.083(2) 0.000 0.000 0.0078(16)
C7 0.0163(7) 0.0335(9) 0.0152(7) -0.0036(6) 0.0016(5) -0.0002(6)
C6 0.0188(7) 0.0504(11) 0.0206(7) -0.0101(8) 0.0036(6) -0.0090(8)
C3 0.0162(7) 0.0287(8) 0.0217(7) 0.0010(6) 0.0027(6) -0.0012(6)
C2 0.0205(8) 0.0604(14) 0.0232(8) -0.0055(8) 0.0015(6) 0.0036(8)
C1 0.0355(10) 0.0555(13) 0.0232(8) -0.0037(9) 0.0062(8) 0.0027(9)
C4 0.0180(8) 0.0631(15) 0.0316(9) -0.0006(9) -0.0013(7) -0.0001(9)
C8 0.0212(8) 0.0901(17) 0.0157(8) -0.0058(10) -0.0033(7) 0.0007(10)
C5 0.0173(8) 0.0802(18) 0.0495(13) -0.0025(13) 0.0085(9) 0.0007(10)
C9 0.0312(11) 0.119(3) 0.0159(8) -0.0123(11) 0.0008(7) -0.0078(14)

loop_
_atom_type_symbol
_atom_type_description
_atom_type_scat_dispersion_real
_atom_type_scat_dispersion_imag
_atom_type_scat_source
C C 0.0033 0.0016 'International Tables Vol C Tables 4.2.6.8 and 6.1.1.4'
H H 0.0000 0.0000 'International Tables Vol C Tables 4.2.6.8 and 6.1.1.4'
Cl Cl 0.1484 0.1585 'International Tables Vol C Tables 4.2.6.8 and 6.1.1.4'
N N 0.0061 0.0033 'International Tables Vol C Tables 4.2.6.8 and 6.1.1.4'
O O 0.0106 0.0060 'International Tables Vol C Tables 4.2.6.8 and 6.1.1.4'

loop_
_geom_angle_atom_site_label_1
_geom_angle_atom_site_label_2
_geom_angle_atom_site_label_3
_geom_angle
_geom_angle_site_symmetry_1
_geom_angle_site_symmetry_3
H1A N1 H1B 107.8 . .
C7 N1 H1A 109.1 . .
C7 N1 H1B 109.1 . .
C6 N1 H1A 109.1 . .
C6 N1 H1B 109.1 . .
C6 N1 C7 112.55(13) . .
C1 N2 H2 118.9 . .
C1 N2 C5 122.26(17) . .
C5 N2 H2 118.9 . .
N1 C7 C7 111.04(12) . 2_665
N1 C7 H7 108.7 . .
N1 C7 C8 109.52(14) . .
C7 C7 H7 108.7 2_665 .
C7 C7 C8 110.08(13) 2_665 .
C8 C7 H7 108.7 . .
N1 C6 H6A 108.5 . .
N1 C6 H6B 108.5 . .
N1 C6 C3 115.04(14) . .
H6A C6 H6B 107.5 . .
C3 C6 H6A 108.5 . .
C3 C6 H6B 108.5 . .
C2 C3 C6 124.66(15) . .
C2 C3 C4 118.26(16) . .
C4 C3 C6 116.93(16) . .
C3 C2 H2A 120.4 . .
C1 C2 C3 119.25(18) . .
C1 C2 H2A 120.4 . .
N2 C1 C2 120.39(19) . .
N2 C1 H1 119.8 . .
C2 C1 H1 119.8 . .
C3 C4 H4 120.2 . .
C5 C4 C3 119.65(19) . .
C5 C4 H4 120.2 . .
C7 C8 H8A 109.2 . .
C7 C8 H8B 109.2 . .
H8A C8 H8B 107.9 . .
C9 C8 C7 112.05(17) . .
C9 C8 H8A 109.2 . .
C9 C8 H8B 109.2 . .
N2 C5 C4 120.07(19) . .
N2 C5 H5 120.0 . .
C4 C5 H5 120.0 . .
C8 C9 H9A 109.5 . .
C8 C9 H9B 109.5 . .
C9 C9 C8 110.8(2) 2_665 .
C9 C9 H9A 109.5 2_665 .
C9 C9 H9B 109.5 2_665 .
H9A C9 H9B 108.1 . .

loop_
_geom_bond_atom_site_label_1
_geom_bond_atom_site_label_2
_geom_bond_distance
_geom_bond_site_symmetry_2
N1 H1A 0.8900 .
N1 H1B 0.8900 .
N1 C7 1.5152(19) .
N1 C6 1.480(2) .
N2 H2 0.8600 .
N2 C1 1.316(3) .
N2 C5 1.323(3) .
O1 H1C 0.85(4) .
C7 C7 1.529(3) 2_665
C7 H7 0.9800 .
C7 C8 1.532(2) .
C6 H6A 0.9700 .
C6 H6B 0.9700 .
C6 C3 1.498(2) .
C3 C2 1.383(2) .
C3 C4 1.387(2) .
C2 H2A 0.9300 .
C2 C1 1.383(3) .
C1 H1 0.9300 .
C4 H4 0.9300 .
C4 C5 1.376(3) .
C8 H8A 0.9700 .
C8 H8B 0.9700 .
C8 C9 1.515(3) .
C5 H5 0.9300 .
C9 C9 1.490(5) 2_665
C9 H9A 0.9700 .
C9 H9B 0.9700 .
